data_4133278
loop_
_publ_author_name
'B\"orgel, Jonas'
'Tanwar, Lalita'
'Berger, Florian'
'Ritter, Tobias'

_publ_section_title
;
 Late-Stage Aromatic C-H Oxygenation.
;
_journal_issue 47
_journal_name_full 'Journal of the American Chemical Society'
_journal_page_first 16026
_journal_page_last 16031
_journal_paper_doi 10.1021/jacs.8b09208
_journal_volume 140
_journal_year 2018
_chemical_absolute_configuration rmad
_chemical_formula_moiety 'C2 H6 O6 S2'
_chemical_formula_sum 'C2 H6 O6 S2'
_chemical_formula_weight 190.19
_chemical_name_common bis(Methanesulfonyl)peroxide
_chemical_name_systematic
;
  (((Methylsulfonyl)peroxy)sulfonyl)methane
;
_chemical_properties_physical 'air- and moisture-sensitive'
_space_group_crystal_system triclinic
_space_group_IT_number 2
_space_group_name_Hall '-P 1'
_space_group_name_H-M_alt 'P -1'
_atom_sites_solution_hydrogens geom
_atom_sites_solution_primary direct
_atom_sites_solution_secondary difmap
_audit_block_code BOJ-BA-599-02_11224_100K
_audit_creation_date 2017-12-19
_audit_creation_method
;
Olex2 1.2
(compiled 2017.08.10 svn.r3458 for OlexSys, GUI svn.r5381)
;
_cell_angle_alpha 93.728(6)
_cell_angle_beta 94.854(5)
_cell_angle_gamma 105.912(4)
_cell_formula_units_Z 2
_cell_length_a 5.3608(3)
_cell_length_b 7.6509(4)
_cell_length_c 8.9401(6)
_cell_measurement_reflns_used 9103
_cell_measurement_temperature 100(2)
_cell_measurement_theta_max 35.9965
_cell_measurement_theta_min 2.7732
_cell_volume 349.87(4)
_computing_cell_refinement 'REVALCCD V. 1.6, 2008'
_computing_data_collection 'DATCOL (Bruker AXS, 2006)'
_computing_data_reduction 'REVALCCD V. 1.6, 2008'
_computing_molecular_graphics 'DIAMOND (Crystal Impact GbR, 1997-2013)'
_computing_publication_material 'Olex2 (Dolomanov et al., 2009)'
_computing_structure_refinement 'SHELXL (Sheldrick, 2015)'
_computing_structure_solution 'SHELXT (Sheldrick, 2015)'
_diffrn_ambient_temperature 100(2)
_diffrn_detector_area_resol_mean 18.02
_diffrn_measured_fraction_theta_full 0.992
_diffrn_measured_fraction_theta_max 0.992
_diffrn_measurement_device_type 'Bruker AXS Enraf-Nonius KappaCCD'
_diffrn_measurement_method 'CCD \f- and \w-scans'
_diffrn_radiation_monochromator 'Incoatec Helios focusing multilayer optics'
_diffrn_radiation_source '0.2 x 2mm^2^ focus rotating anode'
_diffrn_radiation_type MoK\a
_diffrn_radiation_wavelength 0.71073
_diffrn_reflns_av_R_equivalents 0.0244
_diffrn_reflns_av_unetI/netI 0.0283
_diffrn_reflns_Laue_measured_fraction_full 0.992
_diffrn_reflns_Laue_measured_fraction_max 0.992
_diffrn_reflns_limit_h_max 8
_diffrn_reflns_limit_h_min -8
_diffrn_reflns_limit_k_max 12
_diffrn_reflns_limit_k_min -12
_diffrn_reflns_limit_l_max 14
_diffrn_reflns_limit_l_min -14
_diffrn_reflns_number 8714
_diffrn_reflns_point_group_measured_fraction_full 0.992
_diffrn_reflns_point_group_measured_fraction_max 0.992
_diffrn_reflns_theta_full 25.242
_diffrn_reflns_theta_max 36.072
_diffrn_reflns_theta_min 2.780
_diffrn_standards_number 0
_exptl_absorpt_coefficient_mu 0.735
_exptl_absorpt_correction_T_max 0.94656
_exptl_absorpt_correction_T_min 0.91624
_exptl_absorpt_correction_type gaussian
_exptl_absorpt_process_details 'SADABS (Bruker AXS, 2012)'
_exptl_crystal_colour colorless
_exptl_crystal_density_diffrn 1.805
_exptl_crystal_description prism
_exptl_crystal_F_000 196
_exptl_crystal_recrystallization_method 'Re-crystallisation from solvent:  dichloromethane '
_exptl_crystal_size_max 0.14
_exptl_crystal_size_mid 0.10
_exptl_crystal_size_min 0.09
_refine_diff_density_max 0.563
_refine_diff_density_min -0.622
_refine_diff_density_rms 0.079
_refine_ls_extinction_method none
_refine_ls_goodness_of_fit_ref 1.044
_refine_ls_hydrogen_treatment refall
_refine_ls_matrix_type full
_refine_ls_number_parameters 115
_refine_ls_number_reflns 3304
_refine_ls_number_restraints 0
_refine_ls_restrained_S_all 1.044
_refine_ls_R_factor_all 0.0366
_refine_ls_R_factor_gt 0.0304
_refine_ls_shift/su_max 0.001
_refine_ls_shift/su_mean 0.000
_refine_ls_structure_factor_coef Fsqd
_refine_ls_weighting_details 'w=1/[\s^2^(Fo^2^)+(0.0421P)^2^+0.1261P] where P=(Fo^2^+2Fc^2^)/3'
_refine_ls_weighting_scheme calc
_refine_ls_wR_factor_gt 0.0788
_refine_ls_wR_factor_ref 0.0831
_reflns_Friedel_coverage 0.000
_reflns_number_gt 2886
_reflns_number_total 3304
_reflns_threshold_expression 'I > 2\s(I)'
_cod_data_source_file ja8b09208_si_002.cif
_cod_data_source_block 11224sadabs
_cod_database_code 4133278
_shelx_space_group_comment
;
The symmetry employed for this shelxl refinement is uniquely defined
by the following loop, which should always be used as a source of
symmetry information in preference to the above space-group names.
They are only intended as comments.
;
_olex2_refinement_description
;
;
_olex2_submission_special_instructions 'No special instructions were received'
_shelx_shelxl_version_number 2016/6

loop_
_space_group_symop_operation_xyz
'x, y, z'
'-x, -y, -z'

loop_
_atom_site_label
_atom_site_type_symbol
_atom_site_fract_x
_atom_site_fract_y
_atom_site_fract_z
_atom_site_U_iso_or_equiv
_atom_site_adp_type
_atom_site_occupancy
_atom_site_site_symmetry_order
_atom_site_calc_flag
S1 S 0.78824(5) 0.68520(3) 0.35382(3) 0.01359(6) Uani 1 1 d
S2 S 0.69008(4) 0.21467(3) 0.16491(3) 0.01367(6) Uani 1 1 d
O1 O 0.83104(15) 0.48041(10) 0.36307(8) 0.01599(13) Uani 1 1 d
O2 O 0.88858(14) 0.41995(10) 0.21262(8) 0.01568(13) Uani 1 1 d
O3 O 0.71216(17) 0.71488(11) 0.50005(9) 0.02067(15) Uani 1 1 d
O4 O 0.61715(16) 0.68129(11) 0.22211(9) 0.02040(15) Uani 1 1 d
O5 O 0.70078(17) 0.10604(10) 0.28718(9) 0.02102(15) Uani 1 1 d
O6 O 0.78407(16) 0.17327(11) 0.02607(9) 0.02040(15) Uani 1 1 d
C1 C 1.1041(2) 0.82133(14) 0.33882(12) 0.01854(17) Uani 1 1 d
H1A H 1.087(4) 0.945(3) 0.341(2) 0.039(5) Uiso 1 1 d
H1B H 1.213(4) 0.804(3) 0.430(2) 0.038(5) Uiso 1 1 d
H1C H 1.155(4) 0.782(3) 0.246(2) 0.029(4) Uiso 1 1 d
C2 C 0.38299(19) 0.25129(14) 0.13578(12) 0.01626(16) Uani 1 1 d
H2A H 0.387(4) 0.333(3) 0.062(2) 0.040(5) Uiso 1 1 d
H2B H 0.342(4) 0.295(2) 0.226(2) 0.026(4) Uiso 1 1 d
H2C H 0.269(4) 0.133(3) 0.089(2) 0.035(5) Uiso 1 1 d

loop_
_atom_site_aniso_label
_atom_site_aniso_U_11
_atom_site_aniso_U_22
_atom_site_aniso_U_33
_atom_site_aniso_U_23
_atom_site_aniso_U_13
_atom_site_aniso_U_12
S1 0.01498(10) 0.01325(10) 0.01245(10) -0.00091(7) 0.00161(7) 0.00423(7)
S2 0.01294(10) 0.01360(10) 0.01430(10) -0.00233(7) -0.00024(7) 0.00479(7)
O1 0.0228(3) 0.0138(3) 0.0112(3) -0.0008(2) -0.0002(2) 0.0059(2)
O2 0.0151(3) 0.0152(3) 0.0158(3) -0.0033(2) 0.0027(2) 0.0035(2)
O3 0.0235(4) 0.0204(3) 0.0168(3) -0.0035(3) 0.0074(3) 0.0035(3)
O4 0.0215(4) 0.0201(3) 0.0203(3) -0.0008(3) -0.0043(3) 0.0096(3)
O5 0.0263(4) 0.0154(3) 0.0213(4) 0.0017(3) -0.0025(3) 0.0074(3)
O6 0.0176(3) 0.0231(3) 0.0198(3) -0.0077(3) 0.0036(3) 0.0063(3)
C1 0.0181(4) 0.0174(4) 0.0186(4) 0.0007(3) 0.0036(3) 0.0020(3)
C2 0.0126(4) 0.0200(4) 0.0162(4) -0.0006(3) 0.0000(3) 0.0058(3)

loop_
_atom_type_symbol
_atom_type_description
_atom_type_scat_dispersion_real
_atom_type_scat_dispersion_imag
_atom_type_scat_source
C C 0.0033 0.0016 'International Tables Vol C Tables 4.2.6.8 and 6.1.1.4'
H H 0.0000 0.0000 'International Tables Vol C Tables 4.2.6.8 and 6.1.1.4'
O O 0.0106 0.0060 'International Tables Vol C Tables 4.2.6.8 and 6.1.1.4'
S S 0.1246 0.1234 'International Tables Vol C Tables 4.2.6.8 and 6.1.1.4'

loop_
_exptl_crystal_face_index_h
_exptl_crystal_face_index_k
_exptl_crystal_face_index_l
_exptl_crystal_face_perp_dist
0.00 0.00 1.00 0.0500
0.00 0.00 -1.00 0.0500
1.00 0.00 0.00 0.0450
-1.00 0.00 0.00 0.0450
0.00 1.00 0.00 0.0700
0.00 -1.00 0.00 0.0700

loop_
_geom_angle_atom_site_label_1
_geom_angle_atom_site_label_2
_geom_angle_atom_site_label_3
_geom_angle
O1 S1 C1 102.42(5)
O3 S1 O1 100.32(4)
O3 S1 C1 111.10(5)
O4 S1 O1 108.45(4)
O4 S1 O3 120.78(5)
O4 S1 C1 111.51(5)
O2 S2 C2 104.01(4)
O5 S2 O2 108.70(4)
O5 S2 O6 120.49(5)
O5 S2 C2 110.57(5)
O6 S2 O2 99.47(4)
O6 S2 C2 111.70(5)
O2 O1 S1 107.53(5)
O1 O2 S2 106.98(5)
S1 C1 H1A 104.1(12)
S1 C1 H1B 105.6(12)
S1 C1 H1C 107.3(11)
H1A C1 H1B 111.7(17)
H1A C1 H1C 113.0(16)
H1B C1 H1C 114.2(16)
S2 C2 H2A 108.5(13)
S2 C2 H2B 108.4(12)
S2 C2 H2C 104.3(12)
H2A C2 H2B 112.2(16)
H2A C2 H2C 105.5(17)
H2B C2 H2C 117.3(16)

loop_
_geom_bond_atom_site_label_1
_geom_bond_atom_site_label_2
_geom_bond_distance
S1 O1 1.6509(8)
S1 O3 1.4246(8)
S1 O4 1.4235(8)
S1 C1 1.7492(11)
S2 O2 1.6433(8)
S2 O5 1.4222(8)
S2 O6 1.4273(8)
S2 C2 1.7454(10)
O1 O2 1.4785(10)
C1 H1A 0.97(2)
C1 H1B 1.00(2)
C1 H1C 0.947(18)
C2 H2A 0.94(2)
C2 H2B 0.922(18)
C2 H2C 0.98(2)
